data_1540676
loop_
_publ_author_name
'Pham, Tung Cao Thanh'
'Docao, Son'
'Hwang, In Chul'
'Song, Mee Kyung'
'Choi, Do Young'
'Moon, Dohyun'
'Oleynikov, Peter'
'Yoon, Kyung Byung'

_publ_section_title
;
 Capture of iodine and organic iodides using silica zeolites and the
 semiconductor behaviour of iodine in a silica zeolite
;
_journal_issue 3
_journal_name_full 'Energy Environ. Sci.'
_journal_page_first 1050
_journal_paper_doi 10.1039/C5EE02843D
_journal_volume 9
_journal_year 2016
_chemical_formula_moiety 'O48 Si24'
_chemical_formula_sum 'O48 Si24'
_chemical_formula_weight 1442.16
_chemical_name_common Slicalite-1
_chemical_name_systematic
;
?
;
_space_group_IT_number 14
_symmetry_cell_setting monoclinic
_symmetry_space_group_name_Hall '-P 2yn'
_symmetry_space_group_name_H-M 'P 1 21/n 1'
_atom_sites_solution_primary direct
_atom_sites_solution_secondary difmap
_audit_creation_method SHELXL-97
_audit_update_record
;
2012-11-11 deposited with the CCDC.
2015-12-09 downloaded from the CCDC.
;
_cell_angle_alpha 90.00
_cell_angle_beta 90.60(3)
_cell_angle_gamma 90.00
_cell_formula_units_Z 4
_cell_length_a 19.866(4)
_cell_length_b 20.099(4)
_cell_length_c 13.362(3)
_cell_measurement_reflns_used 139859
_cell_measurement_temperature 298(2)
_cell_measurement_theta_max 33.94
_cell_measurement_theta_min 0.38
_cell_volume 5335.0(19)
_computing_cell_refinement HKL3000
_computing_data_collection 'PAL ADSC Quantum-210 ADX Program'
_computing_data_reduction HKL3000
_computing_molecular_graphics 'Bruker SHELXTL ver2008'
_computing_publication_material WinGX
_computing_structure_refinement 'Bruker SHELXTL ver2008'
_computing_structure_solution 'Bruker SHELXTL ver2008'
_diffrn_ambient_temperature 298(2)
_diffrn_measured_fraction_theta_full 0.948
_diffrn_measured_fraction_theta_max 0.948
_diffrn_measurement_device_type 'CCD area detector'
_diffrn_measurement_method 'omega scan'
_diffrn_radiation_monochromator 'Si(111) double crystal monochromator'
_diffrn_radiation_source 'PLSII 2D bending magnet'
_diffrn_radiation_type synchrotron
_diffrn_radiation_wavelength 0.66999
_diffrn_reflns_av_R_equivalents 0.0487
_diffrn_reflns_av_sigmaI/netI 0.0450
_diffrn_reflns_limit_h_max 24
_diffrn_reflns_limit_h_min -24
_diffrn_reflns_limit_k_max 25
_diffrn_reflns_limit_k_min -25
_diffrn_reflns_limit_l_max 16
_diffrn_reflns_limit_l_min -16
_diffrn_reflns_number 41330
_diffrn_reflns_theta_full 25.00
_diffrn_reflns_theta_max 25.00
_diffrn_reflns_theta_min 1.73
_exptl_absorpt_coefficient_mu 0.562
_exptl_absorpt_correction_T_max 0.9944
_exptl_absorpt_correction_T_min 0.9724
_exptl_absorpt_correction_type empirical
_exptl_absorpt_process_details 'HKL3000 Scalepack'
_exptl_crystal_colour colorless
_exptl_crystal_density_diffrn 1.796
_exptl_crystal_density_method 'not measured'
_exptl_crystal_description cubic
_exptl_crystal_F_000 2880
_exptl_crystal_size_max 0.05
_exptl_crystal_size_mid 0.01
_exptl_crystal_size_min 0.01
_platon_squeeze_details
;
?
;
_refine_diff_density_max 2.576
_refine_diff_density_min -1.067
_refine_diff_density_rms 0.284
_refine_ls_extinction_method none
_refine_ls_goodness_of_fit_ref 1.150
_refine_ls_hydrogen_treatment none
_refine_ls_matrix_type full
_refine_ls_number_parameters 649
_refine_ls_number_reflns 10628
_refine_ls_number_restraints 0
_refine_ls_restrained_S_all 1.150
_refine_ls_R_factor_all 0.1206
_refine_ls_R_factor_gt 0.1053
_refine_ls_shift/su_max 0.001
_refine_ls_shift/su_mean 0.000
_refine_ls_structure_factor_coef Fsqd
_refine_ls_weighting_details 'calc w=1/[\s^2^(Fo^2^)+(0.2000P)^2^+0.0000P] where P=(Fo^2^+2Fc^2^)/3'
_refine_ls_weighting_scheme calc
_refine_ls_wR_factor_gt 0.2917
_refine_ls_wR_factor_ref 0.3011
_reflns_number_gt 7250
_reflns_number_total 10628
_reflns_threshold_expression >2sigma(I)
_cod_data_source_file c5ee02843d1.cif
_cod_data_source_block sl-1
_cod_depositor_comments
;
The following automatic conversions were performed:

'_symmetry_cell_setting' value 'Monoclinic' changed to 'monoclinic'
according to
/usr/data/users/saulius/crontab/automatic-downloads/rss-feeds/RSC/lib/dictionaries/cif_core.dic
dictionary named 'cif_core.dic' version 2.4.2 from 2011-04-26.

Automatic conversion script
Id: cif_fix_values 4268 2015-11-12 08:31:59Z antanas 

 Adding full bibliography for 1540676--1540679.cif.
;
_cod_original_sg_symbol_H-M P21/n
_cod_database_code 1540676

loop_
_symmetry_equiv_pos_as_xyz
'x, y, z'
'-x+1/2, y+1/2, -z+1/2'
'-x, -y, -z'
'x-1/2, -y-1/2, z-1/2'

loop_
_atom_site_label
_atom_site_type_symbol
_atom_site_fract_x
_atom_site_fract_y
_atom_site_fract_z
_atom_site_U_iso_or_equiv
_atom_site_adp_type
_atom_site_occupancy
_atom_site_symmetry_multiplicity
_atom_site_calc_flag
Si1 Si -0.06201(8) 0.68759(7) 0.18149(12) 0.0217(4) Uani 1 1 d
Si2 Si -0.12733(8) 0.68827(7) -0.17496(12) 0.0228(4) Uani 1 1 d
Si3 Si -0.16637(8) 0.80946(7) 0.68523(12) 0.0217(4) Uani 1 1 d
Si4 Si -0.05601(8) 1.19458(7) 0.31456(12) 0.0218(4) Uani 1 1 d
Si5 Si 0.13091(8) 0.81226(7) 0.32976(13) 0.0228(4) Uani 1 1 d
Si6 Si -0.02741(8) 0.81208(7) 0.31165(12) 0.0221(4) Uani 1 1 d
Si7 Si 0.03041(8) 0.68713(7) -0.16614(13) 0.0230(4) Uani 1 1 d
Si8 Si -0.17553(7) 0.72665(7) 0.03543(12) 0.0215(4) Uani 1 1 d
Si9 Si -0.17569(8) 0.88096(7) 0.03333(12) 0.0232(4) Uani 1 1 d
Si10 Si -0.02808(8) 1.07604(7) 0.17695(12) 0.0212(4) Uani 1 1 d
Si11 Si -0.06262(8) 1.12365(7) -0.03602(12) 0.0222(4) Uani 1 1 d
Si12 Si 0.17218(7) 0.92403(7) 0.18485(12) 0.0211(4) Uani 1 1 d
Si13 Si 0.32852(7) 0.92503(7) 0.18039(12) 0.0215(4) Uani 1 1 d
Si14 Si 0.17962(8) 0.69349(7) 0.19996(12) 0.0221(4) Uani 1 1 d
Si15 Si 0.16942(8) 0.77280(7) 0.54449(12) 0.0216(4) Uani 1 1 d
Si16 Si 0.17072(7) 0.61886(7) 0.53779(12) 0.0222(4) Uani 1 1 d
Si17 Si -0.06128(8) 0.77740(7) 0.52937(12) 0.0217(4) Uani 1 1 d
Si18 Si 0.43572(8) 0.87843(7) 0.03291(12) 0.0218(4) Uani 1 1 d
Si19 Si 0.06244(8) 0.72054(8) 0.05100(12) 0.0232(4) Uani 1 1 d
Si20 Si 0.05570(8) 0.57904(7) -0.32135(12) 0.0212(4) Uani 1 1 d
Si21 Si 0.02725(8) 0.42896(7) -0.32062(12) 0.0205(3) Uani 1 1 d
Si22 Si -0.13061(8) 0.42759(7) -0.32182(12) 0.0224(4) Uani 1 1 d
Si23 Si -0.12949(8) 0.92846(7) 0.82397(12) 0.0214(4) Uani 1 1 d
Si24 Si -0.05713(7) 0.92759(7) 0.16532(12) 0.0211(4) Uani 1 1 d
O1 O -0.2520(2) 0.8906(2) 0.0690(3) 0.0327(10) Uani 1 1 d
O2 O -0.2452(2) 0.8029(2) 0.6623(4) 0.0337(11) Uani 1 1 d
O3 O -0.0644(2) 0.6200(2) 0.2440(4) 0.0365(11) Uani 1 1 d
O4 O -0.0514(2) 1.0026(2) 0.2049(3) 0.0312(9) Uani 1 1 d
O5 O 0.0439(2) 0.5040(2) -0.2893(4) 0.0361(10) Uani 1 1 d
O6 O -0.0466(2) 1.1219(2) 0.2699(3) 0.0348(10) Uani 1 1 d
O7 O 0.0578(3) 0.6238(2) -0.2214(4) 0.0423(12) Uani 1 1 d
O8 O -0.1300(2) 1.1992(2) 0.3602(3) 0.0342(11) Uani 1 1 d
O9 O 0.3525(2) 0.9982(2) 0.2115(4) 0.0362(10) Uani 1 1 d
O10 O -0.2527(2) 0.7181(2) 0.0667(3) 0.0341(10) Uani 1 1 d
O11 O 0.1589(3) 0.8788(2) 0.2810(4) 0.0403(11) Uani 1 1 d
O12 O -0.1288(2) 0.6910(2) 0.1154(4) 0.0349(11) Uani 1 1 d
O13 O 0.0506(2) 1.0779(2) 0.1547(4) 0.0385(11) Uani 1 1 d
O14 O -0.0510(3) 0.8791(2) 0.2582(4) 0.0467(13) Uani 1 1 d
O15 O -0.0600(2) 0.7500(2) 0.2548(4) 0.0418(12) Uani 1 1 d
O16 O -0.1321(2) 1.1049(3) -0.0904(4) 0.0393(11) Uani 1 1 d
O17 O 0.2498(2) 0.9238(3) 0.1575(4) 0.0395(11) Uani 1 1 d
O18 O -0.0518(2) 0.4144(2) -0.3181(4) 0.0429(12) Uani 1 1 d
O19 O 0.1477(2) 0.9976(2) 0.2099(4) 0.0393(11) Uani 1 1 d
O20 O -0.0523(3) 0.8144(2) 0.4240(3) 0.0373(11) Uani 1 1 d
O21 O 0.3665(2) 0.9012(2) 0.0816(3) 0.0375(11) Uani 1 1 d
O22 O -0.1549(2) 0.80497(19) 0.0307(4) 0.0384(12) Uani 1 1 d
O23 O 0.0528(3) 0.8057(3) 0.3099(4) 0.0601(18) Uani 1 1 d
O24 O 0.1457(3) 0.8143(2) 0.4475(3) 0.0342(11) Uani 1 1 d
O25 O -0.1276(2) 0.8045(2) 0.5813(4) 0.0386(12) Uani 1 1 d
O26 O -0.1538(2) 0.6228(2) -0.2290(4) 0.0416(12) Uani 1 1 d
O27 O 0.0652(2) 0.6903(2) -0.0590(4) 0.0369(11) Uani 1 1 d
O28 O -0.0669(2) 1.1024(3) 0.0791(3) 0.0358(10) Uani 1 1 d
O29 O 0.1255(2) 0.5841(3) 0.6214(4) 0.0451(13) Uani 1 1 d
O30 O -0.1522(3) 0.8794(2) 0.7358(4) 0.0484(13) Uani 1 1 d
O31 O -0.0657(3) 0.6986(2) 0.5107(4) 0.0486(14) Uani 1 1 d
O32 O 0.0020(2) 0.6868(2) 0.1111(4) 0.0412(12) Uani 1 1 d
O33 O -0.0478(3) 1.2478(2) 0.2275(4) 0.0493(13) Uani 1 1 d
O34 O -0.0485(3) 1.2014(2) -0.0442(4) 0.0462(13) Uani 1 1 d
O35 O -0.1281(2) 0.9189(3) 0.1116(4) 0.0445(13) Uani 1 1 d
O36 O -0.0498(3) 0.6818(3) -0.1528(5) 0.0536(15) Uani 1 1 d
O37 O 0.1522(3) 0.6963(2) 0.5266(4) 0.0400(12) Uani 1 1 d
O38 O -0.1645(3) 0.6942(2) -0.0726(4) 0.0457(13) Uani 1 1 d
O39 O 0.1656(2) 0.6221(2) 0.2467(4) 0.0482(13) Uani 1 1 d
O40 O 0.1316(2) 0.7054(3) 0.1063(4) 0.0492(14) Uani 1 1 d
O41 O 0.1678(3) 0.7489(2) 0.2823(4) 0.0465(12) Uani 1 1 d
O42 O -0.0026(2) 1.2076(3) 0.4018(4) 0.0476(14) Uani 1 1 d
O43 O -0.0009(2) 1.0862(3) -0.0868(4) 0.0409(11) Uani 1 1 d
O44 O -0.1679(3) 0.9102(3) -0.0759(4) 0.0486(13) Uani 1 1 d
O45 O 0.4464(3) 0.9175(3) -0.0684(4) 0.0448(12) Uani 1 1 d
O46 O -0.1397(3) 0.7520(2) -0.2424(4) 0.0487(13) Uani 1 1 d
O47 O 0.4967(2) 0.8946(3) 0.1073(4) 0.0475(13) Uani 1 1 d
O48 O 0.1569(3) 0.5829(3) 0.4331(4) 0.0497(14) Uani 1 1 d

loop_
_atom_site_aniso_label
_atom_site_aniso_U_11
_atom_site_aniso_U_22
_atom_site_aniso_U_33
_atom_site_aniso_U_23
_atom_site_aniso_U_13
_atom_site_aniso_U_12
Si1 0.0196(8) 0.0133(7) 0.0321(9) 0.0036(6) -0.0032(6) -0.0015(5)
Si2 0.0247(9) 0.0139(8) 0.0298(9) -0.0022(6) -0.0002(6) 0.0003(5)
Si3 0.0215(8) 0.0134(8) 0.0301(9) -0.0018(6) 0.0005(6) 0.0006(5)
Si4 0.0223(8) 0.0137(8) 0.0294(9) -0.0031(6) 0.0030(6) 0.0012(5)
Si5 0.0229(9) 0.0151(8) 0.0304(9) 0.0022(6) 0.0012(6) 0.0007(5)
Si6 0.0240(9) 0.0133(7) 0.0288(8) 0.0022(6) 0.0012(6) -0.0014(5)
Si7 0.0236(9) 0.0130(7) 0.0325(9) -0.0013(6) 0.0011(6) -0.0016(5)
Si8 0.0200(8) 0.0145(7) 0.0299(8) 0.0000(6) 0.0008(6) 0.0024(5)
Si9 0.0211(8) 0.0147(8) 0.0338(9) 0.0000(6) 0.0014(6) -0.0012(5)
Si10 0.0225(8) 0.0106(7) 0.0304(8) -0.0022(5) 0.0005(6) -0.0006(5)
Si11 0.0213(8) 0.0141(7) 0.0311(9) 0.0002(6) -0.0007(6) -0.0004(5)
Si12 0.0196(8) 0.0103(7) 0.0334(9) 0.0012(6) -0.0004(6) -0.0013(5)
Si13 0.0188(8) 0.0119(7) 0.0338(9) 0.0014(6) 0.0013(6) 0.0008(5)
Si14 0.0194(8) 0.0162(8) 0.0306(9) 0.0024(6) 0.0020(6) 0.0022(5)
Si15 0.0204(8) 0.0135(7) 0.0309(8) 0.0010(6) 0.0008(6) 0.0011(5)
Si16 0.0185(8) 0.0141(7) 0.0340(9) 0.0006(6) 0.0002(6) -0.0011(5)
Si17 0.0217(8) 0.0143(8) 0.0292(8) -0.0003(6) 0.0030(6) -0.0020(5)
Si18 0.0223(8) 0.0148(7) 0.0283(8) -0.0006(6) 0.0022(6) -0.0012(5)
Si19 0.0220(8) 0.0177(8) 0.0300(8) -0.0001(6) -0.0010(6) -0.0002(6)
Si20 0.0212(8) 0.0107(7) 0.0317(8) 0.0003(6) 0.0015(6) -0.0019(5)
Si21 0.0211(8) 0.0100(7) 0.0306(8) 0.0011(5) -0.0003(6) 0.0003(5)
Si22 0.0215(8) 0.0094(7) 0.0362(9) 0.0002(6) -0.0010(6) -0.0007(5)
Si23 0.0206(8) 0.0096(7) 0.0339(9) 0.0005(6) -0.0004(6) -0.0001(5)
Si24 0.0204(8) 0.0122(7) 0.0305(8) -0.0008(6) -0.0010(6) -0.0005(5)
O1 0.030(2) 0.033(3) 0.035(2) -0.0012(18) 0.0031(18) -0.0016(18)
O2 0.017(2) 0.039(3) 0.046(3) -0.011(2) -0.0003(19) -0.0010(16)
O3 0.031(2) 0.026(2) 0.053(3) 0.019(2) -0.013(2) -0.0086(18)
O4 0.040(2) 0.014(2) 0.040(2) -0.0023(17) 0.0021(18) -0.0055(17)
O5 0.052(3) 0.011(2) 0.046(3) -0.0030(17) 0.007(2) -0.0092(18)
O6 0.051(3) 0.017(2) 0.037(2) -0.0054(17) 0.002(2) 0.0069(19)
O7 0.060(3) 0.020(2) 0.047(3) -0.013(2) -0.005(2) 0.006(2)
O8 0.024(2) 0.045(3) 0.035(2) -0.0058(19) 0.0045(18) 0.0086(18)
O9 0.047(3) 0.014(2) 0.048(3) 0.0038(18) -0.001(2) -0.0041(18)
O10 0.029(2) 0.031(3) 0.042(3) 0.0030(19) 0.0045(19) 0.0033(18)
O11 0.056(3) 0.020(2) 0.045(3) 0.0131(19) -0.001(2) -0.007(2)
O12 0.022(2) 0.031(3) 0.052(3) 0.0094(19) -0.016(2) 0.0001(16)
O13 0.027(2) 0.040(3) 0.048(3) 0.001(2) -0.002(2) -0.0010(19)
O14 0.080(4) 0.020(2) 0.040(3) 0.0116(19) 0.003(2) 0.010(2)
O15 0.055(3) 0.023(2) 0.047(3) -0.011(2) 0.001(2) -0.008(2)
O16 0.026(2) 0.047(3) 0.045(3) -0.009(2) -0.0052(19) -0.006(2)
O17 0.021(2) 0.048(3) 0.049(3) -0.007(2) -0.0002(19) -0.0039(19)
O18 0.023(2) 0.032(3) 0.074(4) 0.003(2) -0.003(2) -0.0001(18)
O19 0.056(3) 0.018(2) 0.043(3) 0.0056(18) 0.005(2) 0.007(2)
O20 0.055(3) 0.025(2) 0.032(3) 0.0026(18) 0.007(2) 0.006(2)
O21 0.035(2) 0.037(3) 0.041(3) -0.006(2) 0.006(2) 0.006(2)
O22 0.033(3) 0.013(2) 0.069(3) 0.0015(19) 0.002(2) -0.0005(16)
O23 0.030(3) 0.095(5) 0.055(4) -0.003(3) -0.002(2) -0.002(3)
O24 0.048(3) 0.020(2) 0.034(2) 0.0036(17) -0.006(2) 0.0019(18)
O25 0.031(3) 0.045(3) 0.041(3) 0.003(2) 0.010(2) 0.0095(19)
O26 0.051(3) 0.024(2) 0.050(3) -0.016(2) -0.002(2) -0.007(2)
O27 0.041(3) 0.037(3) 0.033(3) -0.0037(19) 0.000(2) 0.0050(19)
O28 0.026(2) 0.048(3) 0.033(2) 0.006(2) 0.0012(18) 0.0046(19)
O29 0.032(3) 0.047(3) 0.057(3) 0.020(2) 0.015(2) -0.004(2)
O30 0.063(3) 0.023(3) 0.059(3) -0.017(2) -0.014(3) -0.005(2)
O31 0.071(4) 0.019(2) 0.056(3) 0.001(2) 0.004(3) -0.008(2)
O32 0.029(3) 0.045(3) 0.049(3) 0.004(2) 0.014(2) -0.0078(19)
O33 0.079(4) 0.024(3) 0.044(3) 0.009(2) 0.012(3) -0.007(2)
O34 0.053(3) 0.016(2) 0.069(4) -0.001(2) -0.006(3) -0.006(2)
O35 0.021(2) 0.045(3) 0.067(3) -0.019(2) -0.013(2) -0.0016(19)
O36 0.025(3) 0.068(4) 0.067(4) 0.012(3) -0.005(2) -0.001(2)
O37 0.043(3) 0.013(2) 0.064(3) -0.0017(19) -0.006(2) -0.0016(17)
O38 0.057(3) 0.044(3) 0.036(3) -0.010(2) 0.011(2) -0.014(2)
O39 0.046(3) 0.027(3) 0.071(4) 0.011(2) 0.026(3) 0.000(2)
O40 0.018(2) 0.085(4) 0.045(3) 0.002(3) -0.010(2) 0.010(2)
O41 0.065(3) 0.029(3) 0.047(3) -0.009(2) 0.009(2) 0.004(2)
O42 0.022(3) 0.073(4) 0.048(3) -0.019(3) -0.009(2) 0.001(2)
O43 0.035(3) 0.046(3) 0.042(3) -0.006(2) 0.007(2) 0.002(2)
O44 0.045(3) 0.050(3) 0.051(3) 0.020(3) 0.014(2) 0.007(2)
O45 0.064(3) 0.035(3) 0.035(3) 0.008(2) 0.007(2) 0.010(2)
O46 0.070(4) 0.024(3) 0.052(3) 0.018(2) -0.009(3) -0.001(2)
O47 0.032(3) 0.058(4) 0.052(3) -0.016(3) -0.012(2) 0.003(2)
O48 0.055(3) 0.045(3) 0.049(3) -0.020(2) -0.021(2) 0.017(2)

loop_
_atom_type_symbol
_atom_type_description
_atom_type_scat_dispersion_real
_atom_type_scat_dispersion_imag
_atom_type_scat_source
O O -0.0041 0.0054 'International Tables Vol C Tables 4.2.6.8 and 6.1.1.4'
Si Si 0.0646 0.0631 'International Tables Vol C Tables 4.2.6.8 and 6.1.1.4'

loop_
_geom_angle_atom_site_label_1
_geom_angle_atom_site_label_2
_geom_angle_atom_site_label_3
_geom_angle
_geom_angle_site_symmetry_1
_geom_angle_site_symmetry_3
O12 Si1 O32 109.9(3) . .
O12 Si1 O15 108.9(3) . .
O32 Si1 O15 110.9(3) . .
O12 Si1 O3 107.3(2) . .
O32 Si1 O3 109.3(3) . .
O15 Si1 O3 110.4(3) . .
O38 Si2 O36 108.2(3) . .
O38 Si2 O46 111.3(3) . .
O36 Si2 O46 108.6(3) . .
O38 Si2 O26 107.6(3) . .
O36 Si2 O26 109.7(3) . .
O46 Si2 O26 111.3(3) . .
O30 Si3 O46 109.1(3) . 1_556
O30 Si3 O2 108.9(3) . .
O46 Si3 O2 112.1(3) 1_556 .
O30 Si3 O25 109.9(3) . .
O46 Si3 O25 108.8(3) 1_556 .
O2 Si3 O25 108.0(3) . .
O33 Si4 O42 110.7(3) . .
O33 Si4 O6 109.3(3) . .
O42 Si4 O6 110.2(3) . .
O33 Si4 O8 110.0(3) . .
O42 Si4 O8 108.7(3) . .
O6 Si4 O8 108.0(3) . .
O23 Si5 O11 110.4(3) . .
O23 Si5 O24 109.7(3) . .
O11 Si5 O24 108.7(3) . .
O23 Si5 O41 108.7(3) . .
O11 Si5 O41 110.1(3) . .
O24 Si5 O41 109.2(3) . .
O20 Si6 O14 107.8(3) . .
O20 Si6 O15 110.1(3) . .
O14 Si6 O15 109.4(3) . .
O20 Si6 O23 109.7(3) . .
O14 Si6 O23 110.5(3) . .
O15 Si6 O23 109.3(3) . .
O7 Si7 O33 110.3(3) . 3_575
O7 Si7 O27 107.8(3) . .
O33 Si7 O27 109.8(3) 3_575 .
O7 Si7 O36 110.3(3) . .
O33 Si7 O36 109.4(3) 3_575 .
O27 Si7 O36 109.0(3) . .
O12 Si8 O38 109.9(3) . .
O12 Si8 O10 109.4(3) . .
O38 Si8 O10 109.4(3) . .
O12 Si8 O22 108.6(3) . .
O38 Si8 O22 108.7(3) . .
O10 Si8 O22 110.9(3) . .
O44 Si9 O22 108.0(3) . .
O44 Si9 O35 111.4(3) . .
O22 Si9 O35 108.8(3) . .
O44 Si9 O1 109.3(3) . .
O22 Si9 O1 111.7(3) . .
O35 Si9 O1 107.6(3) . .
O4 Si10 O6 106.5(2) . .
O4 Si10 O13 110.7(3) . .
O6 Si10 O13 111.5(3) . .
O4 Si10 O28 111.0(3) . .
O6 Si10 O28 109.4(2) . .
O13 Si10 O28 107.8(2) . .
O34 Si11 O43 107.3(3) . .
O34 Si11 O16 110.6(3) . .
O43 Si11 O16 111.0(3) . .
O34 Si11 O28 109.9(3) . .
O43 Si11 O28 109.4(3) . .
O16 Si11 O28 108.7(3) . .
O17 Si12 O19 110.5(3) . .
O17 Si12 O16 107.1(3) . 3_575
O19 Si12 O16 110.7(3) . 3_575
O17 Si12 O11 110.6(3) . .
O19 Si12 O11 107.8(3) . .
O16 Si12 O11 110.1(3) 3_575 .
O26 Si13 O17 110.3(3) 4_676 .
O26 Si13 O9 107.3(3) 4_676 .
O17 Si13 O9 110.8(3) . .
O26 Si13 O21 110.3(3) 4_676 .
O17 Si13 O21 107.9(3) . .
O9 Si13 O21 110.4(3) . .
O2 Si14 O40 107.8(3) 4_675 .
O2 Si14 O41 109.6(3) 4_675 .
O40 Si14 O41 110.5(3) . .
O2 Si14 O39 109.6(3) 4_675 .
O40 Si14 O39 109.9(3) . .
O41 Si14 O39 109.5(3) . .
O10 Si15 O37 110.3(3) 4_676 .
O10 Si15 O8 107.1(2) 4_676 3_576
O37 Si15 O8 110.6(3) . 3_576
O10 Si15 O24 111.7(3) 4_676 .
O37 Si15 O24 108.6(3) . .
O8 Si15 O24 108.5(3) 3_576 .
O48 Si16 O1 109.4(3) . 4_676
O48 Si16 O29 108.8(3) . .
O1 Si16 O29 108.1(3) 4_676 .
O48 Si16 O37 108.7(3) . .
O1 Si16 O37 110.9(3) 4_676 .
O29 Si16 O37 111.0(3) . .
O42 Si17 O25 110.0(3) 3_576 .
O42 Si17 O20 109.0(3) 3_576 .
O25 Si17 O20 108.9(3) . .
O42 Si17 O31 108.6(3) 3_576 .
O25 Si17 O31 111.2(3) . .
O20 Si17 O31 109.1(3) . .
O31 Si18 O45 109.2(3) 4_675 .
O31 Si18 O47 109.3(3) 4_675 .
O45 Si18 O47 109.0(3) . .
O31 Si18 O21 110.1(3) 4_675 .
O45 Si18 O21 109.4(3) . .
O47 Si18 O21 109.9(3) . .
O40 Si19 O27 108.6(3) . .
O40 Si19 O34 111.4(3) . 3_575
O27 Si19 O34 109.3(3) . 3_575
O40 Si19 O32 109.7(3) . .
O27 Si19 O32 109.5(3) . .
O34 Si19 O32 108.3(3) 3_575 .
O5 Si20 O29 108.8(3) . 1_554
O5 Si20 O47 111.6(3) . 4_575
O29 Si20 O47 109.2(3) 1_554 4_575
O5 Si20 O7 108.0(3) . .
O29 Si20 O7 110.3(3) 1_554 .
O47 Si20 O7 108.9(3) 4_575 .
O45 Si21 O3 110.7(3) 2_544 3_565
O45 Si21 O5 108.1(3) 2_544 .
O3 Si21 O5 108.7(3) 3_565 .
O45 Si21 O18 108.9(3) 2_544 .
O3 Si21 O18 108.8(2) 3_565 .
O5 Si21 O18 111.6(3) . .
O39 Si22 O48 111.6(3) 3_565 3_565
O39 Si22 O18 108.3(3) 3_565 .
O48 Si22 O18 108.8(3) 3_565 .
O39 Si22 O9 108.6(3) 3_565 4_575
O48 Si22 O9 108.6(3) 3_565 4_575
O18 Si22 O9 111.0(3) . 4_575
O44 Si23 O19 110.2(3) 1_556 3_576
O44 Si23 O13 108.1(3) 1_556 3_576
O19 Si23 O13 110.2(3) 3_576 3_576
O44 Si23 O30 110.1(3) 1_556 .
O19 Si23 O30 107.8(3) 3_576 .
O13 Si23 O30 110.5(3) 3_576 .
O14 Si24 O35 110.4(3) . .
O14 Si24 O43 111.1(3) . 3_575
O35 Si24 O43 109.3(3) . 3_575
O14 Si24 O4 108.5(3) . .
O35 Si24 O4 108.2(3) . .
O43 Si24 O4 109.4(3) 3_575 .
Si16 O1 Si9 144.6(3) 4_575 .
Si14 O2 Si3 149.5(3) 4_576 .
Si21 O3 Si1 147.6(3) 3_565 .
Si10 O4 Si24 144.6(3) . .
Si20 O5 Si21 149.0(3) . .
Si4 O6 Si10 148.6(3) . .
Si7 O7 Si20 146.6(3) . .
Si4 O8 Si15 141.3(3) . 3_576
Si22 O9 Si13 148.3(3) 4_676 .
Si15 O10 Si8 151.0(3) 4_575 .
Si5 O11 Si12 150.3(4) . .
Si8 O12 Si1 151.3(3) . .
Si10 O13 Si23 158.2(3) . 3_576
Si24 O14 Si6 153.2(4) . .
Si1 O15 Si6 156.5(4) . .
Si12 O16 Si11 150.2(3) 3_575 .
Si12 O17 Si13 155.5(4) . .
Si22 O18 Si21 159.6(4) . .
Si23 O19 Si12 151.0(3) 3_576 .
Si6 O20 Si17 148.9(3) . .
Si18 O21 Si13 147.0(3) . .
Si9 O22 Si8 150.0(3) . .
Si5 O23 Si6 165.9(5) . .
Si5 O24 Si15 146.0(3) . .
Si17 O25 Si3 144.0(3) . .
Si13 O26 Si2 157.1(4) 4_575 .
Si7 O27 Si19 146.1(3) . .
Si11 O28 Si10 147.5(3) . .
Si20 O29 Si16 149.3(4) 1_556 .
Si3 O30 Si23 155.6(4) . .
Si18 O31 Si17 159.8(4) 4_576 .
Si1 O32 Si19 154.3(4) . .
Si7 O33 Si4 163.6(4) 3_575 .
Si11 O34 Si19 159.8(4) . 3_575
Si24 O35 Si9 150.1(4) . .
Si2 O36 Si7 160.8(4) . .
Si15 O37 Si16 150.9(4) . .
Si2 O38 Si8 152.7(4) . .
Si22 O39 Si14 154.0(4) 3_565 .
Si19 O40 Si14 155.6(4) . .
Si14 O41 Si5 154.7(4) . .
Si17 O42 Si4 168.2(4) 3_576 .
Si24 O43 Si11 158.1(4) 3_575 .
Si9 O44 Si23 156.1(4) . 1_554
Si18 O45 Si21 156.5(4) . 2_554
Si2 O46 Si3 168.6(4) . 1_554
Si18 O47 Si20 172.3(4) . 4_676
Si22 O48 Si16 159.2(4) 3_565 .

loop_
_geom_bond_atom_site_label_1
_geom_bond_atom_site_label_2
_geom_bond_distance
_geom_bond_site_symmetry_2
Si1 O12 1.588(4) .
Si1 O32 1.590(5) .
Si1 O15 1.592(5) .
Si1 O3 1.597(4) .
Si2 O38 1.566(5) .
Si2 O36 1.571(5) .
Si2 O46 1.584(5) .
Si2 O26 1.588(4) .
Si3 O30 1.583(5) .
Si3 O46 1.593(5) 1_556
Si3 O2 1.597(4) .
Si3 O25 1.599(5) .
Si4 O33 1.589(5) .
Si4 O42 1.589(5) .
Si4 O6 1.589(4) .
Si4 O8 1.600(5) .
Si5 O23 1.578(6) .
Si5 O11 1.591(4) .
Si5 O24 1.599(5) .
Si5 O41 1.602(5) .
Si6 O20 1.586(5) .
Si6 O14 1.592(5) .
Si6 O15 1.595(4) .
Si6 O23 1.598(6) .
Si7 O7 1.573(5) .
Si7 O33 1.584(5) 3_575
Si7 O27 1.585(5) .
Si7 O36 1.608(5) .
Si8 O12 1.580(4) .
Si8 O38 1.601(5) .
Si8 O10 1.602(4) .
Si8 O22 1.628(4) .
Si9 O44 1.582(5) .
Si9 O22 1.583(4) .
Si9 O35 1.596(5) .
Si9 O1 1.605(4) .
Si10 O4 1.593(4) .
Si10 O6 1.593(4) .
Si10 O13 1.595(5) .
Si10 O28 1.601(4) .
Si11 O34 1.591(5) .
Si11 O43 1.596(5) .
Si11 O16 1.598(4) .
Si11 O28 1.600(5) .
Si12 O17 1.589(4) .
Si12 O19 1.594(5) .
Si12 O16 1.595(4) 3_575
Si12 O11 1.597(5) .
Si13 O26 1.583(5) 4_676
Si13 O17 1.590(4) .
Si13 O9 1.600(4) .
Si13 O21 1.600(5) .
Si14 O2 1.583(5) 4_675
Si14 O40 1.585(5) .
Si14 O41 1.586(5) .
Si14 O39 1.590(5) .
Si15 O10 1.584(4) 4_676
Si15 O37 1.592(4) .
Si15 O8 1.604(5) 3_576
Si15 O24 1.607(4) .
Si16 O48 1.595(5) .
Si16 O1 1.598(4) 4_676
Si16 O29 1.601(5) .
Si16 O37 1.606(4) .
Si17 O42 1.589(5) 3_576
Si17 O25 1.591(5) .
Si17 O20 1.604(5) .
Si17 O31 1.605(5) .
Si18 O31 1.577(5) 4_675
Si18 O45 1.581(5) .
Si18 O47 1.592(5) .
Si18 O21 1.595(5) .
Si19 O40 1.582(5) .
Si19 O27 1.592(5) .
Si19 O34 1.596(5) 3_575
Si19 O32 1.602(5) .
Si20 O5 1.587(4) .
Si20 O29 1.594(5) 1_554
Si20 O47 1.594(5) 4_575
Si20 O7 1.610(5) .
Si21 O45 1.594(5) 2_544
Si21 O3 1.595(4) 3_565
Si21 O5 1.598(4) .
Si21 O18 1.599(4) .
Si22 O39 1.582(5) 3_565
Si22 O48 1.585(5) 3_565
Si22 O18 1.587(4) .
Si22 O9 1.593(4) 4_575
Si23 O44 1.591(5) 1_556
Si23 O19 1.594(4) 3_576
Si23 O13 1.595(5) 3_576
Si23 O30 1.598(5) .
Si24 O14 1.582(5) .
Si24 O35 1.586(4) .
Si24 O43 1.591(5) 3_575
Si24 O4 1.601(4) .
O1 Si16 1.598(4) 4_575
O2 Si14 1.583(5) 4_576
O3 Si21 1.595(4) 3_565
O8 Si15 1.604(5) 3_576
O9 Si22 1.593(4) 4_676
O10 Si15 1.584(4) 4_575
O13 Si23 1.595(4) 3_576
O16 Si12 1.595(4) 3_575
O19 Si23 1.593(4) 3_576
O26 Si13 1.583(4) 4_575
O29 Si20 1.594(5) 1_556
O31 Si18 1.577(5) 4_576
O33 Si7 1.584(5) 3_575
O34 Si19 1.596(5) 3_575
O39 Si22 1.582(5) 3_565
O42 Si17 1.589(5) 3_576
O43 Si24 1.591(5) 3_575
O44 Si23 1.591(5) 1_554
O45 Si21 1.594(5) 2_554
O46 Si3 1.593(5) 1_554
O47 Si20 1.594(5) 4_676
O48 Si22 1.585(5) 3_565

loop_
_geom_torsion_atom_site_label_1
_geom_torsion_atom_site_label_2
_geom_torsion_atom_site_label_3
_geom_torsion_atom_site_label_4
_geom_torsion
_geom_torsion_site_symmetry_1
_geom_torsion_site_symmetry_4
O44 Si9 O1 Si16 48.1(6) . 4_575
O22 Si9 O1 Si16 -71.4(6) . 4_575
O35 Si9 O1 Si16 169.2(5) . 4_575
O30 Si3 O2 Si14 -52.7(7) . 4_576
O46 Si3 O2 Si14 68.2(7) 1_556 4_576
O25 Si3 O2 Si14 -172.0(6) . 4_576
O12 Si1 O3 Si21 176.4(6) . 3_565
O32 Si1 O3 Si21 57.3(7) . 3_565
O15 Si1 O3 Si21 -65.0(7) . 3_565
O6 Si10 O4 Si24 177.5(5) . .
O13 Si10 O4 Si24 -61.1(6) . .
O28 Si10 O4 Si24 58.5(6) . .
O14 Si24 O4 Si10 150.1(5) . .
O35 Si24 O4 Si10 -90.1(6) . .
O43 Si24 O4 Si10 28.8(6) 3_575 .
O29 Si20 O5 Si21 -70.5(7) 1_554 .
O47 Si20 O5 Si21 50.1(7) 4_575 .
O7 Si20 O5 Si21 169.8(6) . .
O45 Si21 O5 Si20 28.3(7) 2_544 .
O3 Si21 O5 Si20 148.5(6) 3_565 .
O18 Si21 O5 Si20 -91.5(7) . .
O33 Si4 O6 Si10 5.8(7) . .
O42 Si4 O6 Si10 -116.0(6) . .
O8 Si4 O6 Si10 125.4(6) . .
O4 Si10 O6 Si4 -166.5(6) . .
O13 Si10 O6 Si4 72.7(7) . .
O28 Si10 O6 Si4 -46.4(7) . .
O33 Si7 O7 Si20 -60.4(8) 3_575 .
O27 Si7 O7 Si20 179.6(6) . .
O36 Si7 O7 Si20 60.7(7) . .
O5 Si20 O7 Si7 -129.4(7) . .
O29 Si20 O7 Si7 111.8(7) 1_554 .
O47 Si20 O7 Si7 -8.1(8) 4_575 .
O33 Si4 O8 Si15 -103.1(5) . 3_576
O42 Si4 O8 Si15 18.1(6) . 3_576
O6 Si4 O8 Si15 137.7(5) . 3_576
O26 Si13 O9 Si22 165.1(6) 4_676 4_676
O17 Si13 O9 Si22 -74.5(7) . 4_676
O21 Si13 O9 Si22 44.9(7) . 4_676
O12 Si8 O10 Si15 -174.2(6) . 4_575
O38 Si8 O10 Si15 -53.8(8) . 4_575
O22 Si8 O10 Si15 66.1(8) . 4_575
O23 Si5 O11 Si12 -61.8(8) . .
O24 Si5 O11 Si12 177.8(7) . .
O41 Si5 O11 Si12 58.2(8) . .
O17 Si12 O11 Si5 -106.2(7) . .
O19 Si12 O11 Si5 132.9(7) . .
O16 Si12 O11 Si5 12.0(8) 3_575 .
O38 Si8 O12 Si1 98.2(8) . .
O10 Si8 O12 Si1 -141.7(7) . .
O22 Si8 O12 Si1 -20.6(8) . .
O32 Si1 O12 Si8 -59.9(8) . .
O15 Si1 O12 Si8 61.8(8) . .
O3 Si1 O12 Si8 -178.7(7) . .
O4 Si10 O13 Si23 -63.3(10) . 3_576
O6 Si10 O13 Si23 55.0(10) . 3_576
O28 Si10 O13 Si23 175.1(9) . 3_576
O35 Si24 O14 Si6 97.5(9) . .
O43 Si24 O14 Si6 -23.8(10) 3_575 .
O4 Si24 O14 Si6 -144.1(8) . .
O20 Si6 O14 Si24 -179.3(8) . .
O15 Si6 O14 Si24 -59.6(10) . .
O23 Si6 O14 Si24 60.8(10) . .
O12 Si1 O15 Si6 -135.1(9) . .
O32 Si1 O15 Si6 -14.0(10) . .
O3 Si1 O15 Si6 107.3(9) . .
O20 Si6 O15 Si1 -139.3(9) . .
O14 Si6 O15 Si1 102.4(9) . .
O23 Si6 O15 Si1 -18.7(10) . .
O34 Si11 O16 Si12 100.5(8) . 3_575
O43 Si11 O16 Si12 -18.5(8) . 3_575
O28 Si11 O16 Si12 -138.8(7) . 3_575
O19 Si12 O17 Si13 79.2(9) . .
O16 Si12 O17 Si13 -160.1(8) 3_575 .
O11 Si12 O17 Si13 -40.1(10) . .
O26 Si13 O17 Si12 43.3(10) 4_676 .
O9 Si13 O17 Si12 -75.3(9) . .
O21 Si13 O17 Si12 163.8(8) . .
O39 Si22 O18 Si21 -145.5(11) 3_565 .
O48 Si22 O18 Si21 93.0(11) 3_565 .
O9 Si22 O18 Si21 -26.4(12) 4_575 .
O45 Si21 O18 Si22 -94.1(11) 2_544 .
O3 Si21 O18 Si22 145.1(11) 3_565 .
O5 Si21 O18 Si22 25.2(12) . .
O17 Si12 O19 Si23 70.7(8) . 3_576
O16 Si12 O19 Si23 -47.8(8) 3_575 3_576
O11 Si12 O19 Si23 -168.3(7) . 3_576
O14 Si6 O20 Si17 173.0(7) . .
O15 Si6 O20 Si17 53.7(8) . .
O23 Si6 O20 Si17 -66.7(8) . .
O42 Si17 O20 Si6 92.3(7) 3_576 .
O25 Si17 O20 Si6 -147.6(7) . .
O31 Si17 O20 Si6 -26.1(8) . .
O31 Si18 O21 Si13 107.4(6) 4_675 .
O45 Si18 O21 Si13 -132.6(6) . .
O47 Si18 O21 Si13 -13.0(7) . .
O26 Si13 O21 Si18 -48.7(7) 4_676 .
O17 Si13 O21 Si18 -169.2(6) . .
O9 Si13 O21 Si18 69.6(7) . .
O44 Si9 O22 Si8 -108.9(8) . .
O35 Si9 O22 Si8 130.0(7) . .
O1 Si9 O22 Si8 11.4(9) . .
O12 Si8 O22 Si9 -129.0(7) . .
O38 Si8 O22 Si9 111.4(8) . .
O10 Si8 O22 Si9 -8.9(9) . .
O11 Si5 O23 Si6 -78.1(19) . .
O24 Si5 O23 Si6 42(2) . .
O41 Si5 O23 Si6 161.0(19) . .
O20 Si6 O23 Si5 -41(2) . .
O14 Si6 O23 Si5 77.4(19) . .
O15 Si6 O23 Si5 -162.2(19) . .
O23 Si5 O24 Si15 100.1(7) . .
O11 Si5 O24 Si15 -139.1(6) . .
O41 Si5 O24 Si15 -19.0(7) . .
O10 Si15 O24 Si5 95.6(6) 4_676 .
O37 Si15 O24 Si5 -26.3(7) . .
O8 Si15 O24 Si5 -146.6(6) 3_576 .
O42 Si17 O25 Si3 -43.3(7) 3_576 .
O20 Si17 O25 Si3 -162.6(5) . .
O31 Si17 O25 Si3 77.2(6) . .
O30 Si3 O25 Si17 97.3(6) . .
O46 Si3 O25 Si17 -22.1(7) 1_556 .
O2 Si3 O25 Si17 -144.0(5) . .
O38 Si2 O26 Si13 153.7(9) . 4_575
O36 Si2 O26 Si13 -88.8(9) . 4_575
O46 Si2 O26 Si13 31.5(10) . 4_575
O7 Si7 O27 Si19 -161.8(6) . .
O33 Si7 O27 Si19 78.0(7) 3_575 .
O36 Si7 O27 Si19 -42.0(7) . .
O40 Si19 O27 Si7 -168.5(6) . .
O34 Si19 O27 Si7 -46.7(7) 3_575 .
O32 Si19 O27 Si7 71.8(6) . .
O34 Si11 O28 Si10 -91.1(7) . .
O43 Si11 O28 Si10 26.4(7) . .
O16 Si11 O28 Si10 147.7(6) . .
O4 Si10 O28 Si11 -112.2(6) . .
O6 Si10 O28 Si11 130.6(6) . .
O13 Si10 O28 Si11 9.2(7) . .
O48 Si16 O29 Si20 -86.7(8) . 1_556
O1 Si16 O29 Si20 154.6(7) 4_676 1_556
O37 Si16 O29 Si20 32.8(8) . 1_556
O46 Si3 O30 Si23 -7.7(11) 1_556 .
O2 Si3 O30 Si23 114.9(9) . .
O25 Si3 O30 Si23 -127.0(9) . .
O44 Si23 O30 Si3 -51.2(10) 1_556 .
O19 Si23 O30 Si3 -171.4(9) 3_576 .
O13 Si23 O30 Si3 68.1(10) 3_576 .
O42 Si17 O31 Si18 44.0(13) 3_576 4_576
O25 Si17 O31 Si18 -77.2(13) . 4_576
O20 Si17 O31 Si18 162.7(12) . 4_576
O12 Si1 O32 Si19 93.2(9) . .
O15 Si1 O32 Si19 -27.3(10) . .
O3 Si1 O32 Si19 -149.3(8) . .
O40 Si19 O32 Si1 106.9(9) . .
O27 Si19 O32 Si1 -134.0(8) . .
O34 Si19 O32 Si1 -14.9(10) 3_575 .
O42 Si4 O33 Si7 -24.2(16) . 3_575
O6 Si4 O33 Si7 -145.8(14) . 3_575
O8 Si4 O33 Si7 95.9(15) . 3_575
O43 Si11 O34 Si19 153.3(11) . 3_575
O16 Si11 O34 Si19 32.1(13) . 3_575
O28 Si11 O34 Si19 -87.9(12) . 3_575
O14 Si24 O35 Si9 -84.9(8) . .
O43 Si24 O35 Si9 37.6(9) 3_575 .
O4 Si24 O35 Si9 156.6(7) . .
O44 Si9 O35 Si24 -85.8(8) . .
O22 Si9 O35 Si24 33.2(9) . .
O1 Si9 O35 Si24 154.4(7) . .
O38 Si2 O36 Si7 -150.9(13) . .
O46 Si2 O36 Si7 -30.0(15) . .
O26 Si2 O36 Si7 91.9(14) . .
O7 Si7 O36 Si2 -89.0(14) . .
O33 Si7 O36 Si2 32.6(15) 3_575 .
O27 Si7 O36 Si2 152.8(13) . .
O10 Si15 O37 Si16 19.4(9) 4_676 .
O8 Si15 O37 Si16 -99.0(8) 3_576 .
O24 Si15 O37 Si16 142.1(8) . .
O48 Si16 O37 Si15 -134.6(8) . .
O1 Si16 O37 Si15 -14.4(9) 4_676 .
O29 Si16 O37 Si15 105.8(8) . .
O36 Si2 O38 Si8 51.4(10) . .
O46 Si2 O38 Si8 -67.9(10) . .
O26 Si2 O38 Si8 170.0(8) . .
O12 Si8 O38 Si2 -86.6(9) . .
O10 Si8 O38 Si2 153.3(9) . .
O22 Si8 O38 Si2 32.1(10) . .
O2 Si14 O39 Si22 148.2(9) 4_675 3_565
O40 Si14 O39 Si22 -93.6(9) . 3_565
O41 Si14 O39 Si22 27.9(10) . 3_565
O27 Si19 O40 Si14 -154.8(10) . .
O34 Si19 O40 Si14 84.8(11) 3_575 .
O32 Si19 O40 Si14 -35.1(11) . .
O2 Si14 O40 Si19 -166.9(10) 4_675 .
O41 Si14 O40 Si19 -47.2(11) . .
O39 Si14 O40 Si19 73.8(11) . .
O2 Si14 O41 Si5 123.7(9) 4_675 .
O40 Si14 O41 Si5 5.1(10) . .
O39 Si14 O41 Si5 -116.1(9) . .
O23 Si5 O41 Si14 39.4(10) . .
O11 Si5 O41 Si14 -81.6(9) . .
O24 Si5 O41 Si14 159.1(8) . .
O33 Si4 O42 Si17 -44(2) . 3_576
O6 Si4 O42 Si17 77(2) . 3_576
O8 Si4 O42 Si17 -165(2) . 3_576
O34 Si11 O43 Si24 -38.4(10) . 3_575
O16 Si11 O43 Si24 82.6(10) . 3_575
O28 Si11 O43 Si24 -157.5(9) . 3_575
O22 Si9 O44 Si23 -57.7(11) . 1_554
O35 Si9 O44 Si23 61.8(11) . 1_554
O1 Si9 O44 Si23 -179.5(10) . 1_554
O31 Si18 O45 Si21 -29.5(11) 4_675 2_554
O47 Si18 O45 Si21 89.7(10) . 2_554
O21 Si18 O45 Si21 -150.1(9) . 2_554
O38 Si2 O46 Si3 -78(2) . 1_554
O36 Si2 O46 Si3 163(2) . 1_554
O26 Si2 O46 Si3 42(2) . 1_554
O31 Si18 O47 Si20 170(3) 4_675 4_676
O45 Si18 O47 Si20 51(3) . 4_676
O21 Si18 O47 Si20 -69(3) . 4_676
O1 Si16 O48 Si22 -132.2(12) 4_676 3_565
O29 Si16 O48 Si22 109.9(12) . 3_565
O37 Si16 O48 Si22 -11.0(13) . 3_565

loop_
_platon_squeeze_void_nr
_platon_squeeze_void_average_x
_platon_squeeze_void_average_y
_platon_squeeze_void_average_z
_platon_squeeze_void_volume
_platon_squeeze_void_count_electrons
_platon_squeeze_void_content
1 0.000 0.449 -0.002 1625 555 ' '
